data_2213192
loop_
_publ_author_name
'Luo, Zhi-Gang'

_publ_section_title
;
 3-(2,4-Dichlorophenyl)-3-hydroxy-1-(3-nitrophenyl)propan-1-one
;
_journal_coeditor_code BX2066
_journal_issue 5
_journal_name_full 'Acta Crystallographica Section E'
_journal_page_first o2563
_journal_page_last o2564
_journal_paper_doi 10.1107/S1600536807018338
_journal_volume 63
_journal_year 2007
_chemical_formula_iupac 'C15 H11 Cl2 N O4'
_chemical_formula_moiety 'C15 H11 Cl2 N O4'
_chemical_formula_sum 'C15 H11 Cl2 N O4'
_chemical_formula_weight 340.15
_chemical_name_systematic
;
3-(2,4-Dichlorophenyl)-3-hydroxy-1-(3-nitrophenyl)propan-1-one
;
_space_group_IT_number 2
_symmetry_cell_setting triclinic
_symmetry_space_group_name_Hall '-P 1'
_symmetry_space_group_name_H-M 'P -1'
_atom_sites_solution_hydrogens geom
_atom_sites_solution_primary direct
_atom_sites_solution_secondary difmap
_audit_creation_method SHELXL-97
_cell_angle_alpha 77.86(3)
_cell_angle_beta 81.28(3)
_cell_angle_gamma 83.18(3)
_cell_formula_units_Z 2
_cell_length_a 7.4440(15)
_cell_length_b 8.5460(17)
_cell_length_c 12.257(3)
_cell_measurement_reflns_used 2568
_cell_measurement_temperature 298(2)
_cell_measurement_theta_max 26
_cell_measurement_theta_min 4.2
_cell_volume 750.4(3)
_computing_cell_refinement 'SAINT (Bruker, 1998)'
_computing_data_collection 'SMART (Bruker, 1998)'
_computing_data_reduction SAINT
_computing_molecular_graphics 'SHELXTL (Sheldrick, 1999)'
_computing_publication_material SHELXTL
_computing_structure_refinement 'SHELXL97 (Sheldrick, 1997)'
_computing_structure_solution 'SHELXS97 (Sheldrick, 1997)'
_diffrn_ambient_temperature 298(2)
_diffrn_measured_fraction_theta_full 1.000
_diffrn_measured_fraction_theta_max 1.000
_diffrn_measurement_device_type 'Bruker SMART APEX area-detector'
_diffrn_measurement_method \w
_diffrn_radiation_monochromator graphite
_diffrn_radiation_source 'fine-focus sealed tube'
_diffrn_radiation_type MoK\a
_diffrn_radiation_wavelength 0.71073
_diffrn_reflns_av_R_equivalents 0.0317
_diffrn_reflns_av_sigmaI/netI 0.0809
_diffrn_reflns_limit_h_max 9
_diffrn_reflns_limit_h_min 0
_diffrn_reflns_limit_k_max 10
_diffrn_reflns_limit_k_min -10
_diffrn_reflns_limit_l_max 15
_diffrn_reflns_limit_l_min -14
_diffrn_reflns_number 3184
_diffrn_reflns_theta_full 25.97
_diffrn_reflns_theta_max 25.97
_diffrn_reflns_theta_min 1.71
_exptl_absorpt_coefficient_mu 0.449
_exptl_absorpt_correction_T_max 0.954
_exptl_absorpt_correction_T_min 0.945
_exptl_absorpt_correction_type multi-scan
_exptl_absorpt_process_details '(SADABS; Sheldrick, 1996)'
_exptl_crystal_colour yellow
_exptl_crystal_density_diffrn 1.505
_exptl_crystal_density_method 'not measured'
_exptl_crystal_description block
_exptl_crystal_F_000 348
_exptl_crystal_size_max 0.30
_exptl_crystal_size_mid 0.10
_exptl_crystal_size_min 0.10
_refine_diff_density_max 0.254
_refine_diff_density_min -0.265
_refine_ls_extinction_method none
_refine_ls_goodness_of_fit_ref 1.031
_refine_ls_hydrogen_treatment mixed
_refine_ls_matrix_type full
_refine_ls_number_parameters 203
_refine_ls_number_reflns 2945
_refine_ls_number_restraints 0
_refine_ls_restrained_S_all 1.031
_refine_ls_R_factor_all 0.1260
_refine_ls_R_factor_gt 0.0633
_refine_ls_shift/su_max 0.000
_refine_ls_shift/su_mean 0.000
_refine_ls_structure_factor_coef Fsqd
_refine_ls_weighting_details 'calc w=1/[\s^2^(Fo^2^)+(0.0586P)^2^] where P=(Fo^2^+2Fc^2^)/3'
_refine_ls_weighting_scheme calc
_refine_ls_wR_factor_gt 0.1271
_refine_ls_wR_factor_ref 0.1528
_reflns_number_gt 1683
_reflns_number_total 2945
_reflns_threshold_expression I>2\s(I)
_cod_data_source_file bx2066.cif
_cod_data_source_block I
_cod_database_code 2213192
_cod_database_fobs_code 2213192

loop_
_symmetry_equiv_pos_as_xyz
'x, y, z'
'-x, -y, -z'

loop_
_atom_site_type_symbol
_atom_site_label
_atom_site_fract_x
_atom_site_fract_y
_atom_site_fract_z
_atom_site_U_iso_or_equiv
_atom_site_adp_type
_atom_site_calc_flag
_atom_site_refinement_flags
_atom_site_occupancy
Cl Cl1 1.00102(16) 0.96288(12) 0.16086(12) 0.0699(4) Uani d . 1
C C1 0.3620(5) 0.7496(4) 0.3585(3) 0.0371(9) Uani d . 1
N N1 0.2534(6) 0.3292(5) 0.4793(4) 0.0614(11) Uani d . 1
O O1 0.2981(6) 0.2726(4) 0.3963(4) 0.1026(15) Uani d . 1
Cl Cl2 1.10412(17) 1.57249(13) 0.15348(10) 0.0624(4) Uani d . 1
C C2 0.3452(5) 0.5872(5) 0.3696(3) 0.0418(10) Uani d . 1
H H2 0.3870 0.5357 0.3096 0.050 Uiso calc R 1
O O2 0.1969(6) 0.2536(4) 0.5713(3) 0.0927(13) Uani d . 1
O O3 0.4612(4) 0.7781(3) 0.1658(2) 0.0485(7) Uani d . 1
C C3 0.2664(6) 0.5033(5) 0.4695(4) 0.0465(11) Uani d . 1
O O4 0.4518(4) 1.1466(3) 0.0730(3) 0.0502(8) Uani d . 1
C C4 0.2019(6) 0.5719(6) 0.5597(4) 0.0612(13) Uani d . 1
H H4 0.1487 0.5117 0.6265 0.073 Uiso calc R 1
C C5 0.2180(7) 0.7337(6) 0.5492(4) 0.0748(16) Uani d . 1
H H5 0.1743 0.7839 0.6096 0.090 Uiso calc R 1
C C6 0.2985(6) 0.8221(5) 0.4497(4) 0.0589(13) Uani d . 1
H H6A 0.3100 0.9308 0.4440 0.071 Uiso calc R 1
C C7 0.4509(5) 0.8379(4) 0.2483(3) 0.0376(9) Uani d . 1
C C8 0.5300(6) 0.9914(4) 0.2458(3) 0.0424(10) Uani d . 1
H H7A 0.6271 0.9688 0.2929 0.051 Uiso calc R 1
H H7B 0.4362 1.0634 0.2782 0.051 Uiso calc R 1
C C9 0.6060(5) 1.0772(4) 0.1287(3) 0.0389(9) Uani d . 1
H H9 0.6755 0.9978 0.0878 0.047 Uiso calc R 1
C C10 0.7296(5) 1.2019(4) 0.1350(3) 0.0358(9) Uani d . 1
C C11 0.9118(5) 1.1633(4) 0.1489(3) 0.0410(10) Uani d . 1
C C12 1.0294(6) 1.2732(5) 0.1532(3) 0.0437(10) Uani d . 1
H H12 1.1518 1.2425 0.1603 0.052 Uiso calc R 1
C C13 0.9586(6) 1.4313(4) 0.1465(3) 0.0421(10) Uani d . 1
C C14 0.7802(6) 1.4755(5) 0.1344(4) 0.0479(11) Uani d . 1
H H14 0.7346 1.5825 0.1300 0.058 Uiso calc R 1
C C15 0.6660(6) 1.3617(5) 0.1286(3) 0.0439(10) Uani d . 1
H H15 0.5442 1.3934 0.1203 0.053 Uiso calc R 1
H H10 0.492(7) 1.164(6) -0.007(4) 0.085(17) Uiso d . 1

loop_
_atom_site_aniso_label
_atom_site_aniso_U_11
_atom_site_aniso_U_22
_atom_site_aniso_U_33
_atom_site_aniso_U_12
_atom_site_aniso_U_13
_atom_site_aniso_U_23
Cl1 0.0546(8) 0.0320(6) 0.1198(12) 0.0098(5) -0.0181(7) -0.0106(6)
C1 0.034(2) 0.043(2) 0.036(2) -0.0048(17) -0.0016(18) -0.0107(18)
N1 0.059(3) 0.051(2) 0.068(3) -0.009(2) -0.009(2) 0.007(2)
O1 0.144(4) 0.049(2) 0.105(3) -0.019(2) 0.022(3) -0.015(2)
Cl2 0.0758(9) 0.0482(7) 0.0684(8) -0.0218(6) -0.0052(7) -0.0172(6)
C2 0.041(2) 0.042(2) 0.040(2) -0.0014(19) -0.007(2) -0.0043(19)
O2 0.112(3) 0.069(2) 0.080(3) -0.025(2) -0.007(2) 0.029(2)
O3 0.0623(19) 0.0437(16) 0.0387(17) -0.0063(14) 0.0011(15) -0.0110(13)
C3 0.042(3) 0.050(2) 0.044(3) -0.010(2) -0.008(2) 0.002(2)
O4 0.0422(18) 0.0621(19) 0.0452(19) -0.0026(14) -0.0089(15) -0.0071(15)
C4 0.065(3) 0.076(3) 0.041(3) -0.031(3) 0.000(2) 0.001(2)
C5 0.097(4) 0.084(4) 0.048(3) -0.035(3) 0.019(3) -0.026(3)
C6 0.066(3) 0.054(3) 0.056(3) -0.020(2) 0.008(3) -0.013(2)
C7 0.034(2) 0.037(2) 0.041(2) 0.0011(17) -0.0052(19) -0.0076(19)
C8 0.045(2) 0.042(2) 0.040(2) -0.0062(19) -0.003(2) -0.0054(18)
C9 0.040(2) 0.040(2) 0.035(2) -0.0025(18) -0.0020(19) -0.0081(18)
C10 0.035(2) 0.036(2) 0.033(2) -0.0013(17) -0.0029(18) -0.0034(17)
C11 0.045(2) 0.0251(19) 0.049(3) 0.0042(17) -0.005(2) -0.0035(17)
C12 0.039(2) 0.042(2) 0.050(3) -0.0032(19) -0.006(2) -0.0075(19)
C13 0.050(3) 0.035(2) 0.040(2) -0.0073(19) 0.002(2) -0.0079(18)
C14 0.056(3) 0.031(2) 0.052(3) 0.006(2) 0.000(2) -0.0091(19)
C15 0.036(2) 0.043(2) 0.049(3) 0.0049(19) 0.001(2) -0.0095(19)

loop_
_atom_type_symbol
_atom_type_description
_atom_type_scat_dispersion_real
_atom_type_scat_dispersion_imag
_atom_type_scat_source
C C 0.0033 0.0016 'International Tables Vol C Tables 4.2.6.8 and 6.1.1.4'
H H 0.0000 0.0000 'International Tables Vol C Tables 4.2.6.8 and 6.1.1.4'
N N 0.0061 0.0033 'International Tables Vol C Tables 4.2.6.8 and 6.1.1.4'
O O 0.0106 0.0060 'International Tables Vol C Tables 4.2.6.8 and 6.1.1.4'
Cl Cl 0.1484 0.1585 'International Tables Vol C Tables 4.2.6.8 and 6.1.1.4'

loop_
_geom_angle_atom_site_label_1
_geom_angle_atom_site_label_2
_geom_angle_atom_site_label_3
_geom_angle
C6 C1 C2 118.7(4)
C6 C1 C7 123.2(4)
C2 C1 C7 118.1(3)
O1 N1 O2 124.6(5)
O1 N1 C3 118.1(4)
O2 N1 C3 117.3(5)
C3 C2 C1 119.3(4)
C3 C2 H2 120.3
C1 C2 H2 120.3
C4 C3 C2 123.1(4)
C4 C3 N1 118.9(4)
C2 C3 N1 118.1(4)
C9 O4 H10 107(3)
C3 C4 C5 117.9(4)
C3 C4 H4 121.1
C5 C4 H4 121.1
C4 C5 C6 120.6(5)
C4 C5 H5 119.7
C6 C5 H5 119.7
C1 C6 C5 120.4(4)
C1 C6 H6A 119.8
C5 C6 H6A 119.8
O3 C7 C8 122.8(4)
O3 C7 C1 118.4(3)
C8 C7 C1 118.7(3)
C7 C8 C9 114.6(3)
C7 C8 H7A 108.6
C9 C8 H7A 108.6
C7 C8 H7B 108.6
C9 C8 H7B 108.6
H7A C8 H7B 107.6
O4 C9 C10 112.0(3)
O4 C9 C8 106.3(3)
C10 C9 C8 111.4(3)
O4 C9 H9 109.0
C10 C9 H9 109.0
C8 C9 H9 109.0
C15 C10 C11 116.1(4)
C15 C10 C9 121.6(4)
C11 C10 C9 122.3(3)
C12 C11 C10 124.2(3)
C12 C11 Cl1 117.0(3)
C10 C11 Cl1 118.8(3)
C11 C12 C13 117.3(4)
C11 C12 H12 121.3
C13 C12 H12 121.3
C14 C13 C12 121.0(4)
C14 C13 Cl2 120.8(3)
C12 C13 Cl2 118.2(3)
C13 C14 C15 120.2(4)
C13 C14 H14 119.9
C15 C14 H14 119.9
C10 C15 C14 121.3(4)
C10 C15 H15 119.4
C14 C15 H15 119.4

loop_
_geom_bond_atom_site_label_1
_geom_bond_atom_site_label_2
_geom_bond_distance
Cl1 C11 1.746(4)
C1 C6 1.384(5)
C1 C2 1.385(5)
C1 C7 1.500(5)
N1 O1 1.203(5)
N1 O2 1.217(5)
N1 C3 1.481(6)
Cl2 C13 1.738(4)
C2 C3 1.368(5)
C2 H2 0.9300
O3 C7 1.215(4)
C3 C4 1.357(6)
O4 C9 1.429(5)
O4 H10 0.97(5)
C4 C5 1.379(6)
C4 H4 0.9300
C5 C6 1.384(6)
C5 H5 0.9300
C6 H6A 0.9300
C7 C8 1.493(5)
C8 C9 1.525(5)
C8 H7A 0.9700
C8 H7B 0.9700
C9 C10 1.509(5)
C9 H9 0.9800
C10 C15 1.381(5)
C10 C11 1.385(5)
C11 C12 1.371(5)
C12 C13 1.381(5)
C12 H12 0.9300
C13 C14 1.359(6)
C14 C15 1.384(5)
C14 H14 0.9300
C15 H15 0.9300

loop_
_geom_hbond_atom_site_label_D
_geom_hbond_atom_site_label_H
_geom_hbond_atom_site_label_A
_geom_hbond_site_symmetry_A
_geom_hbond_distance_DH
_geom_hbond_distance_HA
_geom_hbond_distance_DA
_geom_hbond_angle_DHA
O4 H10 O3 2_675 0.97(5) 1.89(5) 2.852(4) 171(4)
C8 H7B O1 1_565 0.97 2.56 3.474(4) 157
C9 H9 Cl1 . 0.98 2.67 3.042(4) 103
C12 H12 O4 1_655 0.93 2.45 3.275(4) 148
C14 H14 O3 1_565 0.93 2.52 3.340(4) 147
C15 H15 O4 . 0.93 2.50 2.816(4) 100

loop_
_geom_torsion_atom_site_label_1
_geom_torsion_atom_site_label_2
_geom_torsion_atom_site_label_3
_geom_torsion_atom_site_label_4
_geom_torsion
C6 C1 C2 C3 0.1(6)
C7 C1 C2 C3 179.3(4)
C1 C2 C3 C4 0.3(6)
C1 C2 C3 N1 -178.9(4)
O1 N1 C3 C4 174.4(5)
O2 N1 C3 C4 -5.2(6)
O1 N1 C3 C2 -6.3(6)
O2 N1 C3 C2 174.1(4)
C2 C3 C4 C5 -0.2(7)
N1 C3 C4 C5 179.0(4)
C3 C4 C5 C6 -0.4(8)
C2 C1 C6 C5 -0.7(7)
C7 C1 C6 C5 -179.9(4)
C4 C5 C6 C1 0.9(8)
C6 C1 C7 O3 -162.1(4)
C2 C1 C7 O3 18.8(5)
C6 C1 C7 C8 20.7(6)
C2 C1 C7 C8 -158.5(4)
O3 C7 C8 C9 6.6(6)
C1 C7 C8 C9 -176.2(3)
C7 C8 C9 O4 74.1(4)
C7 C8 C9 C10 -163.6(3)
O4 C9 C10 C15 23.3(5)
C8 C9 C10 C15 -95.7(4)
O4 C9 C10 C11 -157.6(4)
C8 C9 C10 C11 83.4(5)
C15 C10 C11 C12 -2.0(6)
C9 C10 C11 C12 178.9(4)
C15 C10 C11 Cl1 178.6(3)
C9 C10 C11 Cl1 -0.5(5)
C10 C11 C12 C13 2.1(6)
Cl1 C11 C12 C13 -178.5(3)
C11 C12 C13 C14 -1.0(6)
C11 C12 C13 Cl2 179.2(3)
C12 C13 C14 C15 0.0(6)
Cl2 C13 C14 C15 179.8(3)
C11 C10 C15 C14 0.9(6)
C9 C10 C15 C14 -180.0(4)
C13 C14 C15 C10 0.0(6)

loop_
_cod_related_entry_id
_cod_related_entry_database
_cod_related_entry_code
1 ChemSpider 9614084
